data_4314875
loop_
_publ_author_name
'Silvia Eger'
'Timo A. Immel'
'James Claffey'
'Helge M\"uller-Bunz'
'Matthias Tacke'
'Ulrich Groth'
'Thomas Huhn'

_publ_contact_author_address
;Universit\"at Konstanz 
Fachbereich Chemie
D-78457 Konstanz
;
_publ_contact_author_email thomas.huhn@uni-konstanz.de
_publ_contact_author_fax +49-7531-884424
_publ_contact_author_name 'Thomas Huhn'
_publ_section_title
;
 Titanocene Difluorides with Improved Cytotoxic Activity
;
_journal_name_full 'Inorganic Chemistry'
_journal_page_first 1292
_journal_page_last 1294
_journal_paper_doi 10.1021/ic9022163
_journal_volume 49
_journal_year 2010
_chemical_formula_sum 'C26 H26 F2 O2 Ti'
_chemical_formula_weight 456.37
_chemical_name_systematic
; 
 ? 
;
_space_group_IT_number 5
_symmetry_cell_setting monoclinic
_symmetry_space_group_name_Hall 'C 2y'
_symmetry_space_group_name_H-M 'C 1 2 1'
_atom_sites_solution_hydrogens difmap
_atom_sites_solution_primary direct
_atom_sites_solution_secondary difmap
_audit_creation_method SHELXL-97
_cell_angle_alpha 90.00
_cell_angle_beta 91.267(2)
_cell_angle_gamma 90.00
_cell_formula_units_Z 2
_cell_length_a 20.841(2)
_cell_length_b 5.6814(6)
_cell_length_c 8.9748(9)
_cell_measurement_reflns_used 4397
_cell_measurement_temperature 100(2)
_cell_measurement_theta_max 31.40
_cell_measurement_theta_min 2.27
_cell_volume 1062.41(19)
_computing_cell_refinement 'Bruker SMART'
_computing_data_collection 'Bruker SMART'
_computing_data_reduction 'Bruker SAINT'
_computing_molecular_graphics 'Bruker SHELXTL'
_computing_publication_material 'Bruker SHELXTL'
_computing_structure_refinement 'SHELXL-97 (Sheldrick, 1997)'
_computing_structure_solution 'SHELXS-97 (Sheldrick, 1990)'
_diffrn_ambient_temperature 100(2)
_diffrn_measured_fraction_theta_full 0.994
_diffrn_measured_fraction_theta_max 0.994
_diffrn_measurement_device_type 'CCD area detector'
_diffrn_measurement_method 'phi and omega scans'
_diffrn_radiation_monochromator graphite
_diffrn_radiation_source 'fine-focus sealed tube'
_diffrn_radiation_type MoK\a
_diffrn_radiation_wavelength 0.71073
_diffrn_reflns_av_R_equivalents 0.0167
_diffrn_reflns_av_sigmaI/netI 0.0243
_diffrn_reflns_limit_h_max 28
_diffrn_reflns_limit_h_min -28
_diffrn_reflns_limit_k_max 7
_diffrn_reflns_limit_k_min -7
_diffrn_reflns_limit_l_max 12
_diffrn_reflns_limit_l_min -12
_diffrn_reflns_number 5682
_diffrn_reflns_theta_full 29.00
_diffrn_reflns_theta_max 29.00
_diffrn_reflns_theta_min 1.95
_exptl_absorpt_coefficient_mu 0.441
_exptl_absorpt_correction_T_max 0.9572
_exptl_absorpt_correction_T_min 0.7866
_exptl_absorpt_correction_type multi-scan
_exptl_absorpt_process_details SADABS
_exptl_crystal_colour yellow
_exptl_crystal_density_diffrn 1.427
_exptl_crystal_density_method 'not measured'
_exptl_crystal_description needle
_exptl_crystal_F_000 476
_exptl_crystal_size_max 0.60
_exptl_crystal_size_mid 0.10
_exptl_crystal_size_min 0.10
_refine_diff_density_max 0.568
_refine_diff_density_min -0.178
_refine_diff_density_rms 0.066
_refine_ls_abs_structure_details 'Flack H D (1983), Acta Cryst. A39, 876-881'
_refine_ls_abs_structure_Flack 0.03(2)
_refine_ls_extinction_method none
_refine_ls_goodness_of_fit_ref 1.044
_refine_ls_hydrogen_treatment refall
_refine_ls_matrix_type full
_refine_ls_number_parameters 193
_refine_ls_number_reflns 2766
_refine_ls_number_restraints 1
_refine_ls_restrained_S_all 1.044
_refine_ls_R_factor_all 0.0348
_refine_ls_R_factor_gt 0.0343
_refine_ls_shift/su_max 0.001
_refine_ls_shift/su_mean 0.000
_refine_ls_structure_factor_coef Fsqd
_refine_ls_weighting_details 'calc w=1/[\s^2^(Fo^2^)+(0.0629P)^2^+0.4188P] where P=(Fo^2^+2Fc^2^)/3'
_refine_ls_weighting_scheme calc
_refine_ls_wR_factor_gt 0.0857
_refine_ls_wR_factor_ref 0.0863
_reflns_number_gt 2732
_reflns_number_total 2766
_reflns_threshold_expression >2sigma(I)
_cod_data_source_file ic9022163_si_001_1.cif
_cod_data_source_block 2
_cod_depositor_comments
;
The following automatic conversions were performed:

'_symmetry_cell_setting' value 'Monoclinic' changed to 'monoclinic'
according to the built-in table from CIF Core dictionary named
'cif_core.dic' version 2.4.1 from 2010-06-29.

Automatic conversion script
Id: cif_fix_values 1646 2011-03-28 12:23:43Z adriana 
;
_cod_original_cell_volume 1062.43(19)
_cod_database_code 4314875

loop_
_symmetry_equiv_pos_as_xyz
'x, y, z'
'-x, y, -z'
'x+1/2, y+1/2, z'
'-x+1/2, y+1/2, -z'

loop_
_atom_site_label
_atom_site_type_symbol
_atom_site_fract_x
_atom_site_fract_y
_atom_site_fract_z
_atom_site_U_iso_or_equiv
_atom_site_adp_type
_atom_site_occupancy
_atom_site_symmetry_multiplicity
_atom_site_calc_flag
_atom_site_refinement_flags
_atom_site_disorder_assembly
_atom_site_disorder_group
Ti Ti 0.5000 0.58611(5) 0.0000 0.01122(10) Uani 1 2 d S . .
F F 0.56277(5) 0.80385(18) -0.05164(11) 0.0176(2) Uani 1 1 d . . .
C1 C 0.48530(7) 0.5191(3) 0.26684(17) 0.0136(3) Uani 1 1 d . . .
C2 C 0.48851(8) 0.3001(3) 0.19262(18) 0.0151(3) Uani 1 1 d . . .
H2 H 0.4597(13) 0.185(5) 0.186(3) 0.029(7) Uiso 1 1 d . . .
C3 C 0.55099(8) 0.2771(3) 0.13195(18) 0.0164(3) Uani 1 1 d . . .
H3 H 0.5654(12) 0.147(4) 0.085(3) 0.022(6) Uiso 1 1 d . . .
C4 C 0.58533(8) 0.4829(3) 0.16673(18) 0.0166(3) Uani 1 1 d . . .
H4 H 0.6277(11) 0.514(5) 0.139(3) 0.028(6) Uiso 1 1 d . . .
C5 C 0.54484(8) 0.6348(3) 0.24617(18) 0.0152(3) Uani 1 1 d . . .
H5 H 0.5536(10) 0.795(4) 0.273(2) 0.016(5) Uiso 1 1 d . . .
C6 C 0.42915(8) 0.6154(3) 0.34980(18) 0.0165(3) Uani 1 1 d . . .
H6A H 0.4458(11) 0.662(4) 0.448(3) 0.020(6) Uiso 1 1 d . . .
H6B H 0.4129(10) 0.755(4) 0.304(2) 0.012(5) Uiso 1 1 d . . .
C7 C 0.37517(8) 0.4399(3) 0.36282(18) 0.0167(3) Uani 1 1 d . . .
C8 C 0.32138(8) 0.4567(3) 0.26727(19) 0.0185(3) Uani 1 1 d . . .
H8 H 0.3198(10) 0.581(6) 0.198(2) 0.018(5) Uiso 1 1 d . . .
C9 C 0.27242(8) 0.2907(3) 0.2765(2) 0.0199(3) Uani 1 1 d . . .
O O 0.21764(6) 0.2946(3) 0.18843(17) 0.0268(3) Uani 1 1 d . . .
C13 C 0.20968(10) 0.4848(4) 0.0868(3) 0.0312(4) Uani 1 1 d . . .
H13A H 0.1702(14) 0.458(6) 0.037(3) 0.035(7) Uiso 1 1 d . . .
H13B H 0.2079(14) 0.643(6) 0.141(3) 0.037(8) Uiso 1 1 d . . .
H13C H 0.2474(14) 0.491(5) 0.016(3) 0.032(7) Uiso 1 1 d . . .
C10 C 0.27643(8) 0.1072(4) 0.3795(2) 0.0232(4) Uani 1 1 d . . .
H10 H 0.2428(14) -0.003(6) 0.385(3) 0.043(8) Uiso 1 1 d . . .
C11 C 0.33000(8) 0.0923(4) 0.47432(18) 0.0230(3) Uani 1 1 d . . .
H11 H 0.3356(13) -0.027(5) 0.550(3) 0.033(7) Uiso 1 1 d . . .
C12 C 0.37900(8) 0.2570(3) 0.46646(19) 0.0188(3) Uani 1 1 d . . .
H12 H 0.4122(11) 0.241(4) 0.524(2) 0.014(5) Uiso 1 1 d . . .

loop_
_atom_site_aniso_label
_atom_site_aniso_U_11
_atom_site_aniso_U_22
_atom_site_aniso_U_33
_atom_site_aniso_U_23
_atom_site_aniso_U_13
_atom_site_aniso_U_12
Ti 0.01294(16) 0.00931(16) 0.01141(16) 0.000 -0.00010(11) 0.000
F 0.0208(5) 0.0146(5) 0.0175(5) 0.0014(4) -0.0005(4) -0.0051(4)
C1 0.0158(7) 0.0145(7) 0.0105(6) 0.0013(5) -0.0004(5) -0.0012(5)
C2 0.0197(7) 0.0124(7) 0.0132(7) 0.0021(5) -0.0004(6) -0.0011(6)
C3 0.0185(7) 0.0155(8) 0.0151(7) 0.0036(6) -0.0002(6) 0.0039(6)
C4 0.0148(7) 0.0191(7) 0.0158(7) 0.0043(6) -0.0020(5) 0.0014(6)
C5 0.0167(7) 0.0151(8) 0.0137(6) -0.0001(5) -0.0031(5) -0.0020(5)
C6 0.0182(6) 0.0160(8) 0.0153(6) -0.0021(6) 0.0026(5) -0.0020(6)
C7 0.0180(7) 0.0173(7) 0.0151(7) -0.0023(6) 0.0047(6) -0.0009(6)
C8 0.0189(7) 0.0195(8) 0.0173(7) 0.0002(6) 0.0026(6) -0.0009(6)
C9 0.0168(7) 0.0216(8) 0.0214(8) -0.0041(6) 0.0033(6) -0.0010(6)
O 0.0196(6) 0.0296(7) 0.0312(7) 0.0000(6) -0.0029(5) -0.0066(5)
C13 0.0222(9) 0.0310(10) 0.0400(11) -0.0006(9) -0.0070(8) 0.0012(8)
C10 0.0227(7) 0.0199(9) 0.0274(8) -0.0025(8) 0.0082(6) -0.0048(8)
C11 0.0264(8) 0.0198(7) 0.0232(7) 0.0031(9) 0.0098(6) 0.0019(9)
C12 0.0190(7) 0.0209(8) 0.0166(7) -0.0005(6) 0.0025(6) 0.0016(6)

loop_
_atom_type_symbol
_atom_type_description
_atom_type_scat_dispersion_real
_atom_type_scat_dispersion_imag
_atom_type_scat_source
C C 0.0033 0.0016 'International Tables Vol C Tables 4.2.6.8 and 6.1.1.4'
H H 0.0000 0.0000 'International Tables Vol C Tables 4.2.6.8 and 6.1.1.4'
O O 0.0106 0.0060 'International Tables Vol C Tables 4.2.6.8 and 6.1.1.4'
F F 0.0171 0.0103 'International Tables Vol C Tables 4.2.6.8 and 6.1.1.4'
Ti Ti 0.2776 0.4457 'International Tables Vol C Tables 4.2.6.8 and 6.1.1.4'

loop_
_geom_angle_atom_site_label_1
_geom_angle_atom_site_label_2
_geom_angle_atom_site_label_3
_geom_angle
_geom_angle_site_symmetry_1
_geom_angle_site_symmetry_3
_geom_angle_publ_flag
F Ti F 96.97(7) 2_655 . ?
F Ti C3 107.92(5) 2_655 2_655 ?
F Ti C3 132.80(5) . 2_655 ?
F Ti C3 132.80(5) 2_655 . ?
F Ti C3 107.92(5) . . ?
C3 Ti C3 83.74(9) 2_655 . ?
F Ti C4 121.81(5) 2_655 . ?
F Ti C4 78.51(5) . . ?
C3 Ti C4 117.13(6) 2_655 . ?
C3 Ti C4 34.48(6) . . ?
F Ti C4 78.51(5) 2_655 2_655 ?
F Ti C4 121.81(5) . 2_655 ?
C3 Ti C4 34.49(6) 2_655 2_655 ?
C3 Ti C4 117.13(6) . 2_655 ?
C4 Ti C4 151.37(9) . 2_655 ?
F Ti C2 135.46(5) 2_655 2_655 ?
F Ti C2 100.90(5) . 2_655 ?
C3 Ti C2 35.03(5) 2_655 2_655 ?
C3 Ti C2 78.79(6) . 2_655 ?
C4 Ti C2 101.68(6) . 2_655 ?
C4 Ti C2 57.39(6) 2_655 2_655 ?
F Ti C2 100.91(5) 2_655 . ?
F Ti C2 135.46(5) . . ?
C3 Ti C2 78.79(6) 2_655 . ?
C3 Ti C2 35.03(5) . . ?
C4 Ti C2 57.38(6) . . ?
C4 Ti C2 101.69(6) 2_655 . ?
C2 Ti C2 94.26(8) 2_655 . ?
F Ti C5 87.46(5) 2_655 . ?
F Ti C5 83.76(5) . . ?
C3 Ti C5 135.36(6) 2_655 . ?
C3 Ti C5 57.35(6) . . ?
C4 Ti C5 34.44(6) . . ?
C4 Ti C5 151.87(6) 2_655 . ?
C2 Ti C5 134.65(6) 2_655 . ?
C2 Ti C5 56.93(5) . . ?
F Ti C5 83.76(5) 2_655 2_655 ?
F Ti C5 87.46(5) . 2_655 ?
C3 Ti C5 57.35(6) 2_655 2_655 ?
C3 Ti C5 135.36(6) . 2_655 ?
C4 Ti C5 151.87(6) . 2_655 ?
C4 Ti C5 34.44(6) 2_655 2_655 ?
C2 Ti C5 56.93(5) 2_655 2_655 ?
C2 Ti C5 134.65(6) . 2_655 ?
C5 Ti C5 166.74(7) . 2_655 ?
F Ti C1 75.93(5) 2_655 . ?
F Ti C1 116.69(5) . . ?
C3 Ti C1 108.08(6) 2_655 . ?
C3 Ti C1 57.19(6) . . ?
C4 Ti C1 56.87(5) . . ?
C4 Ti C1 118.02(5) 2_655 . ?
C2 Ti C1 128.19(6) 2_655 . ?
C2 Ti C1 33.93(5) . . ?
C5 Ti C1 34.05(5) . . ?
C5 Ti C1 149.82(5) 2_655 . ?
F Ti C1 116.69(5) 2_655 2_655 ?
F Ti C1 75.93(5) . 2_655 ?
C3 Ti C1 57.19(6) 2_655 2_655 ?
C3 Ti C1 108.08(6) . 2_655 ?
C4 Ti C1 118.01(5) . 2_655 ?
C4 Ti C1 56.87(5) 2_655 2_655 ?
C2 Ti C1 33.93(5) 2_655 2_655 ?
C2 Ti C1 128.19(6) . 2_655 ?
C5 Ti C1 149.82(5) . 2_655 ?
C5 Ti C1 34.05(5) 2_655 2_655 ?
C1 Ti C1 162.12(7) . 2_655 ?
C2 C1 C5 107.18(14) . . ?
C2 C1 C6 126.80(14) . . ?
C5 C1 C6 126.01(15) . . ?
C2 C1 Ti 70.61(9) . . ?
C5 C1 Ti 70.85(9) . . ?
C6 C1 Ti 122.86(11) . . ?
C1 C2 C3 108.25(14) . . ?
C1 C2 Ti 75.46(9) . . ?
C3 C2 Ti 71.30(9) . . ?
C1 C2 H2 129.7(18) . . ?
C3 C2 H2 121.9(18) . . ?
Ti C2 H2 122.1(17) . . ?
C4 C3 C2 107.70(15) . . ?
C4 C3 Ti 73.34(9) . . ?
C2 C3 Ti 73.67(9) . . ?
C4 C3 H3 127.7(16) . . ?
C2 C3 H3 124.5(16) . . ?
Ti C3 H3 121.5(16) . . ?
C3 C4 C5 108.32(15) . . ?
C3 C4 Ti 72.18(9) . . ?
C5 C4 Ti 73.69(9) . . ?
C3 C4 H4 125.0(16) . . ?
C5 C4 H4 126.6(16) . . ?
Ti C4 H4 118.6(16) . . ?
C4 C5 C1 108.46(14) . . ?
C4 C5 Ti 71.88(9) . . ?
C1 C5 Ti 75.10(9) . . ?
C4 C5 H5 126.4(13) . . ?
C1 C5 H5 124.8(13) . . ?
Ti C5 H5 114.0(14) . . ?
C1 C6 C7 112.81(14) . . ?
C1 C6 H6A 106.3(14) . . ?
C7 C6 H6A 111.1(14) . . ?
C1 C6 H6B 111.2(13) . . ?
C7 C6 H6B 108.9(13) . . ?
H6A C6 H6B 106.4(19) . . ?
C12 C7 C8 119.49(16) . . ?
C12 C7 C6 120.76(15) . . ?
C8 C7 C6 119.73(15) . . ?
C9 C8 C7 119.70(16) . . ?
C9 C8 H8 122.2(13) . . ?
C7 C8 H8 118.1(13) . . ?
O C9 C8 123.73(17) . . ?
O C9 C10 115.47(16) . . ?
C8 C9 C10 120.80(17) . . ?
C9 O C13 117.70(15) . . ?
O C13 H13A 105.8(19) . . ?
O C13 H13B 111.7(17) . . ?
H13A C13 H13B 109(2) . . ?
O C13 H13C 110.0(16) . . ?
H13A C13 H13C 113(2) . . ?
H13B C13 H13C 107(2) . . ?
C11 C10 C9 119.11(18) . . ?
C11 C10 H10 121.0(18) . . ?
C9 C10 H10 119.9(18) . . ?
C12 C11 C10 120.61(19) . . ?
C12 C11 H11 115.7(16) . . ?
C10 C11 H11 123.7(16) . . ?
C11 C12 C7 120.29(17) . . ?
C11 C12 H12 118.9(16) . . ?
C7 C12 H12 120.7(16) . . ?

loop_
_geom_bond_atom_site_label_1
_geom_bond_atom_site_label_2
_geom_bond_distance
_geom_bond_site_symmetry_2
_geom_bond_publ_flag
Ti F 1.8664(10) 2_655 ?
Ti F 1.8664(10) . ?
Ti C3 2.3575(16) 2_655 ?
Ti C3 2.3575(16) . ?
Ti C4 2.3724(16) . ?
Ti C4 2.3724(16) 2_655 ?
Ti C2 2.3884(16) 2_655 ?
Ti C2 2.3884(16) . ?
Ti C5 2.3957(16) . ?
Ti C5 2.3957(16) 2_655 ?
Ti C1 2.4509(15) . ?
Ti C1 2.4509(15) 2_655 ?
C1 C2 1.413(2) . ?
C1 C5 1.420(2) . ?
C1 C6 1.504(2) . ?
C2 C3 1.429(2) . ?
C2 H2 0.89(3) . ?
C3 C4 1.402(2) . ?
C3 H3 0.91(2) . ?
C4 C5 1.412(2) . ?
C4 H4 0.94(2) . ?
C5 H5 0.95(3) . ?
C6 C7 1.509(2) . ?
C6 H6A 0.97(2) . ?
C6 H6B 0.95(2) . ?
C7 C12 1.396(2) . ?
C7 C8 1.399(2) . ?
C8 C9 1.393(2) . ?
C8 H8 0.94(3) . ?
C9 O 1.374(2) . ?
C9 C10 1.395(3) . ?
O C13 1.421(3) . ?
C13 H13A 0.94(3) . ?
C13 H13B 1.02(3) . ?
C13 H13C 1.02(3) . ?
C10 C11 1.391(3) . ?
C10 H10 0.94(3) . ?
C11 C12 1.388(3) . ?
C11 H11 0.96(3) . ?
C12 H12 0.86(2) . ?

loop_
_geom_torsion_atom_site_label_1
_geom_torsion_atom_site_label_2
_geom_torsion_atom_site_label_3
_geom_torsion_atom_site_label_4
_geom_torsion
_geom_torsion_site_symmetry_1
_geom_torsion_site_symmetry_2
_geom_torsion_site_symmetry_3
_geom_torsion_site_symmetry_4
_geom_torsion_publ_flag
F Ti C1 C2 136.21(10) 2_655 . . . ?
F Ti C1 C2 -132.99(9) . . . . ?
C3 Ti C1 C2 31.62(11) 2_655 . . . ?
C3 Ti C1 C2 -38.08(10) . . . . ?
C4 Ti C1 C2 -79.46(11) . . . . ?
C4 Ti C1 C2 67.68(11) 2_655 . . . ?
C2 Ti C1 C2 -1.33(15) 2_655 . . . ?
C5 Ti C1 C2 -116.98(14) . . . . ?
C5 Ti C1 C2 87.05(14) 2_655 . . . ?
C1 Ti C1 C2 -0.78(9) 2_655 . . . ?
F Ti C1 C5 -106.81(10) 2_655 . . . ?
F Ti C1 C5 -16.01(11) . . . . ?
C3 Ti C1 C5 148.60(9) 2_655 . . . ?
C3 Ti C1 C5 78.90(10) . . . . ?
C4 Ti C1 C5 37.52(9) . . . . ?
C4 Ti C1 C5 -175.34(9) 2_655 . . . ?
C2 Ti C1 C5 115.65(10) 2_655 . . . ?
C2 Ti C1 C5 116.98(14) . . . . ?
C5 Ti C1 C5 -155.98(14) 2_655 . . . ?
C1 Ti C1 C5 116.20(9) 2_655 . . . ?
F Ti C1 C6 14.30(12) 2_655 . . . ?
F Ti C1 C6 105.10(13) . . . . ?
C3 Ti C1 C6 -90.29(13) 2_655 . . . ?
C3 Ti C1 C6 -159.99(15) . . . . ?
C4 Ti C1 C6 158.63(15) . . . . ?
C4 Ti C1 C6 -54.23(14) 2_655 . . . ?
C2 Ti C1 C6 -123.24(13) 2_655 . . . ?
C2 Ti C1 C6 -121.91(17) . . . . ?
C5 Ti C1 C6 121.11(17) . . . . ?
C5 Ti C1 C6 -34.87(19) 2_655 . . . ?
C1 Ti C1 C6 -122.69(13) 2_655 . . . ?
C5 C1 C2 C3 2.48(17) . . . . ?
C6 C1 C2 C3 -178.66(15) . . . . ?
Ti C1 C2 C3 64.26(11) . . . . ?
C5 C1 C2 Ti -61.78(11) . . . . ?
C6 C1 C2 Ti 117.08(16) . . . . ?
F Ti C2 C1 -43.13(10) 2_655 . . . ?
F Ti C2 C1 68.70(12) . . . . ?
C3 Ti C2 C1 -149.46(11) 2_655 . . . ?
C3 Ti C2 C1 115.43(14) . . . . ?
C4 Ti C2 C1 77.80(10) . . . . ?
C4 Ti C2 C1 -123.49(10) 2_655 . . . ?
C2 Ti C2 C1 178.95(12) 2_655 . . . ?
C5 Ti C2 C1 36.55(9) . . . . ?
C5 Ti C2 C1 -135.11(9) 2_655 . . . ?
C1 Ti C2 C1 179.70(3) 2_655 . . . ?
F Ti C2 C3 -158.55(9) 2_655 . . . ?
F Ti C2 C3 -46.72(12) . . . . ?
C3 Ti C2 C3 95.11(12) 2_655 . . . ?
C4 Ti C2 C3 -37.63(10) . . . . ?
C4 Ti C2 C3 121.08(10) 2_655 . . . ?
C2 Ti C2 C3 63.53(9) 2_655 . . . ?
C5 Ti C2 C3 -78.88(10) . . . . ?
C5 Ti C2 C3 109.46(11) 2_655 . . . ?
C1 Ti C2 C3 -115.43(14) . . . . ?
C1 Ti C2 C3 64.27(12) 2_655 . . . ?
C1 C2 C3 C4 -1.02(18) . . . . ?
Ti C2 C3 C4 65.97(11) . . . . ?
C1 C2 C3 Ti -67.00(11) . . . . ?
F Ti C3 C4 -85.44(11) 2_655 . . . ?
F Ti C3 C4 32.81(11) . . . . ?
C3 Ti C3 C4 165.88(13) 2_655 . . . ?
C4 Ti C3 C4 174.81(5) 2_655 . . . ?
C2 Ti C3 C4 130.77(11) 2_655 . . . ?
C2 Ti C3 C4 -114.73(14) . . . . ?
C5 Ti C3 C4 -37.14(10) . . . . ?
C5 Ti C3 C4 137.94(10) 2_655 . . . ?
C1 Ti C3 C4 -77.88(10) . . . . ?
C1 Ti C3 C4 113.41(10) 2_655 . . . ?
F Ti C3 C2 29.30(13) 2_655 . . . ?
F Ti C3 C2 147.54(9) . . . . ?
C3 Ti C3 C2 -79.38(10) 2_655 . . . ?
C4 Ti C3 C2 114.73(14) . . . . ?
C4 Ti C3 C2 -70.46(11) 2_655 . . . ?
C2 Ti C3 C2 -114.49(11) 2_655 . . . ?
C5 Ti C3 C2 77.60(10) . . . . ?
C5 Ti C3 C2 -107.32(11) 2_655 . . . ?
C1 Ti C3 C2 36.86(9) . . . . ?
C1 Ti C3 C2 -131.85(10) 2_655 . . . ?
C2 C3 C4 C5 -0.86(18) . . . . ?
Ti C3 C4 C5 65.34(11) . . . . ?
C2 C3 C4 Ti -66.20(11) . . . . ?
F Ti C4 C3 120.62(10) 2_655 . . . ?
F Ti C4 C3 -148.26(10) . . . . ?
C3 Ti C4 C3 -15.81(14) 2_655 . . . ?
C4 Ti C4 C3 -9.67(9) 2_655 . . . ?
C2 Ti C4 C3 -49.34(11) 2_655 . . . ?
C2 Ti C4 C3 38.24(9) . . . . ?
C5 Ti C4 C3 115.99(14) . . . . ?
C5 Ti C4 C3 -86.70(15) 2_655 . . . ?
C1 Ti C4 C3 78.89(10) . . . . ?
C1 Ti C4 C3 -81.16(11) 2_655 . . . ?
F Ti C4 C5 4.63(12) 2_655 . . . ?
F Ti C4 C5 95.75(10) . . . . ?
C3 Ti C4 C5 -131.80(10) 2_655 . . . ?
C3 Ti C4 C5 -115.99(14) . . . . ?
C4 Ti C4 C5 -125.66(10) 2_655 . . . ?
C2 Ti C4 C5 -165.33(10) 2_655 . . . ?
C2 Ti C4 C5 -77.75(10) . . . . ?
C5 Ti C4 C5 157.32(13) 2_655 . . . ?
C1 Ti C4 C5 -37.09(9) . . . . ?
C1 Ti C4 C5 162.85(9) 2_655 . . . ?
C3 C4 C5 C1 2.42(19) . . . . ?
Ti C4 C5 C1 66.77(11) . . . . ?
C3 C4 C5 Ti -64.35(11) . . . . ?
C2 C1 C5 C4 -3.02(18) . . . . ?
C6 C1 C5 C4 178.11(15) . . . . ?
Ti C1 C5 C4 -64.65(11) . . . . ?
C2 C1 C5 Ti 61.63(11) . . . . ?
C6 C1 C5 Ti -117.24(15) . . . . ?
F Ti C5 C4 -176.06(10) 2_655 . . . ?
F Ti C5 C4 -78.77(10) . . . . ?
C3 Ti C5 C4 70.78(13) 2_655 . . . ?
C3 Ti C5 C4 37.19(10) . . . . ?
C4 Ti C5 C4 124.33(18) 2_655 . . . ?
C2 Ti C5 C4 20.40(13) 2_655 . . . ?
C2 Ti C5 C4 79.17(10) . . . . ?
C5 Ti C5 C4 -127.57(10) 2_655 . . . ?
C1 Ti C5 C4 115.59(14) . . . . ?
C1 Ti C5 C4 -31.18(15) 2_655 . . . ?
F Ti C5 C1 68.35(9) 2_655 . . . ?
F Ti C5 C1 165.65(9) . . . . ?
C3 Ti C5 C1 -44.81(13) 2_655 . . . ?
C3 Ti C5 C1 -78.40(10) . . . . ?
C4 Ti C5 C1 -115.59(14) . . . . ?
C4 Ti C5 C1 8.75(17) 2_655 . . . ?
C2 Ti C5 C1 -95.18(11) 2_655 . . . ?
C2 Ti C5 C1 -36.41(9) . . . . ?
C5 Ti C5 C1 116.84(9) 2_655 . . . ?
C1 Ti C5 C1 -146.77(14) 2_655 . . . ?
C2 C1 C6 C7 6.3(2) . . . . ?
C5 C1 C6 C7 -175.02(15) . . . . ?
Ti C1 C6 C7 95.74(15) . . . . ?
C1 C6 C7 C12 77.4(2) . . . . ?
C1 C6 C7 C8 -100.85(18) . . . . ?
C12 C7 C8 C9 -0.1(3) . . . . ?
C6 C7 C8 C9 178.17(15) . . . . ?
C7 C8 C9 O 179.31(16) . . . . ?
C7 C8 C9 C10 -0.3(3) . . . . ?
C8 C9 O C13 -2.7(3) . . . . ?
C10 C9 O C13 176.88(18) . . . . ?
O C9 C10 C11 -179.17(16) . . . . ?
C8 C9 C10 C11 0.4(3) . . . . ?
C9 C10 C11 C12 -0.2(3) . . . . ?
C10 C11 C12 C7 -0.1(3) . . . . ?
C8 C7 C12 C11 0.3(2) . . . . ?
C6 C7 C12 C11 -177.96(16) . . . . ?
